data_7720263
loop_
_publ_author_name
'Gin&#xe9;s, Carlos'
'Parra-Cadenas, Blanca'
'Elorriaga, David'
'Garc&#xed;a-Viv&#xf3;, Daniel'
'Fern&#xe1;ndez-Gal&#xe1;n, Rafael'
'Ramos, Alberto'
'Carrillo-Hermosilla, Fernando'

_publ_section_title
;
 Efficient synthesis of cyclic carbonates and oxazolidinones by simple
 zinc guanidinato complexes.
;
_journal_issue 11
_journal_name_full 'Dalton transactions (Cambridge, England : 2003)'
_journal_page_first 4525
_journal_page_last 4534
_journal_paper_doi 10.1039/d6dt00139d
_journal_volume 55
_journal_year 2026
_chemical_formula_moiety 'C28 H46 N6 O2 Zn2'
_chemical_formula_sum 'C28 H46 N6 O2 Zn2'
_chemical_formula_weight 629.45
_space_group_crystal_system monoclinic
_space_group_IT_number 14
_space_group_name_Hall '-P 2yn'
_space_group_name_H-M_alt 'P 1 21/n 1'
_atom_sites_solution_hydrogens geom
_atom_sites_solution_primary dual
_audit_block_doi 10.5517/ccdc.csd.cc2qlzmy
_audit_creation_date 2025-11-27
_audit_creation_method
;
Olex2 1.5
(compiled 2025.07.13 svn.rb7424aed for OlexSys, GUI svn.r7314)
;
_audit_update_record
;
2026-01-06 deposited with the CCDC.	2026-02-20 downloaded from the CCDC.
;
_cell_angle_alpha 90
_cell_angle_beta 104.7640(10)
_cell_angle_gamma 90
_cell_formula_units_Z 2
_cell_length_a 9.50200(10)
_cell_length_b 10.97330(10)
_cell_length_c 15.7972(2)
_cell_measurement_reflns_used 19929
_cell_measurement_temperature 250.00(10)
_cell_measurement_theta_max 68.0500
_cell_measurement_theta_min 2.8880
_cell_volume 1592.76(3)
_computing_cell_refinement 'CrysAlisPro 1.171.43.144a (Rigaku OD, 2024)'
_computing_data_collection 'CrysAlisPro system (CCD 43.144a (release 23-01-2025))'
_computing_data_reduction 'CrysAlisPro 1.171.43.144a (Rigaku OD, 2024)'
_computing_molecular_graphics 'Olex2 1.5 (Dolomanov et al., 2009)'
_computing_publication_material 'Olex2 1.5 (Dolomanov et al., 2009)'
_computing_structure_refinement 'SHELXL 2019/3 (Sheldrick, 2015)'
_computing_structure_solution 'SHELXT 2018/2 (Sheldrick, 2018)'
_diffrn_ambient_environment N~2~
_diffrn_ambient_temperature 250.00(10)
_diffrn_detector 'Hybrid Pixel Array Detector'
_diffrn_detector_area_resol_mean 10.0000
_diffrn_detector_type 'HyPix-Arc 100'
_diffrn_measured_fraction_theta_full 1.000
_diffrn_measured_fraction_theta_max 0.999
_diffrn_measurement_details
;
List of Runs (angles in degrees, time in seconds):

  # Type    Start    End  Width  t~exp~   \w     \q     \k     \f   Frames
#--------------------------------------------------------------------------
  1  \w   -120.00 -19.00   0.50    0.05    --  -88.35  79.00 146.00  202
  2  \w    -32.00  -6.00   0.50    0.05    --  -88.35  30.00  60.00   52
  3  \w    -32.00  -6.00   0.50    0.05    --  -88.35  30.00   0.00   52
  4  \w    -47.00  -7.00   0.50    0.05    --  -88.35  45.00 -30.00   80
  5  \w    -47.00  -7.00   0.50    0.05    --  -88.35  45.00 -90.00   80
  6  \w    -23.00  78.00   0.50    0.05    --   46.07 -79.00  22.00  202
  7  \w    -23.00  78.00   0.50    0.05    --   46.07 -79.00  22.00  202
  8  \w    -36.00  30.00   0.50    0.05    --   46.07 -19.00  60.00  132
  9  \w    -36.00  30.00   0.50    0.05    --   46.07 -19.00 120.00  132
 10  \w     36.00 138.00   0.50    0.05    --  105.50 -79.00  22.00  204
 11  \w     44.00 145.00   0.50    0.05    --  113.15 -79.00  22.00  202
 12  \w     36.00  75.00   0.50    0.05    --  113.15 -61.00 150.00   78
 13  \w     35.00 109.00   0.50    0.05    --  105.50 -77.00  90.00  148
 14  \w     25.00  54.00   0.50    0.05    --  105.50 -45.00  30.00   58
 15  \w     25.00  54.00   0.50    0.05    --  105.50 -45.00   0.00   58
 16  \w     25.00  54.00   0.50    0.05    --  105.50 -45.00 -30.00   58
 17  \w     25.00  54.00   0.50    0.05    --  105.50 -45.00 -60.00   58
 18  \w     35.00 109.00   0.50    0.05    --  105.50 -77.00 -90.00  148
 19  \w     40.00 105.00   0.50    0.05    --  113.15 -95.00-120.00  130
 20  \w     42.00 103.00   0.50    0.05    --  113.15 -95.00   0.00  122
 21  \w    -23.00  35.00   0.50    0.05    --  -47.32  19.00 150.00  116
 22  \w    -79.00  22.00   0.50    0.05    --  -47.32  79.00 146.00  202
 23  \w    -23.00  35.00   0.50    0.05    --  -47.32  19.00-150.00  116
 24  \w     75.00 178.00   0.50    0.05    --  105.50  30.00-120.00  206
 25  \w     93.00 177.00   0.50    0.05    --  113.15  61.00-150.00  168
 26  \w     81.00 178.00   0.50    0.05    --  105.50  61.00  90.00  194
 27  \w    134.00 177.00   0.50    0.05    --  113.15  79.00 146.00   86
 28  \w     86.00 178.00   0.50    0.05    --  113.15  79.00 146.00  184
 29  \w     86.00 175.00   0.50    0.05    --  105.50  79.00 146.00  178
 30  \w    151.00 176.00   0.50    0.05    --  113.15  45.00 120.00   50
 31  \w     93.00 178.00   0.50    0.05    --  113.15  45.00  90.00  170
 32  \w     95.00 120.00   0.50    0.05    --  113.15  45.00 120.00   50
 33  \w     86.00 178.00   0.50    0.05    --  105.50  45.00 -90.00  184
 34  \w     86.00 178.00   0.50    0.05    --  105.50  45.00 -90.00  184
 35  \w     75.00 178.00   0.50    0.05    --  105.50  30.00-120.00  206
 36  \w   -171.00 -58.00   0.50    0.05    --  -88.35 -30.00 -90.00  226
 37  \w   -171.00 -58.00   0.50    0.05    --  -88.35 -30.00 -90.00  226
 38  \w   -112.00 -13.00   0.50    0.05    --  -88.35 125.00  60.00  198
 39  \w   -158.00 -79.00   0.50    0.05    --  -88.35 -79.00  22.00  158
 40  \w   -158.00 -79.00   0.50    0.05    --  -88.35 -79.00  22.00  158
 41  \w   -162.00 -84.00   0.50    0.05    --  -88.35 -95.00 -60.00  156
 42  \w   -123.00 -74.00   0.50    0.05    --  -47.32-125.00 150.00   98
;
_diffrn_measurement_device 'four-circle diffractometer'
_diffrn_measurement_device_type 'XtaLAB Synergy R, HyPix-Arc 100'
_diffrn_measurement_method '\w scans'
_diffrn_orient_matrix_type 'CrysAlisPro convention (1999,Acta A55,543-557)'
_diffrn_orient_matrix_UB_11 -0.1340652000
_diffrn_orient_matrix_UB_12 -0.0107260000
_diffrn_orient_matrix_UB_13 0.0375484000
_diffrn_orient_matrix_UB_21 0.0611187000
_diffrn_orient_matrix_UB_22 -0.1192953000
_diffrn_orient_matrix_UB_23 0.0464310000
_diffrn_orient_matrix_UB_31 0.0800089000
_diffrn_orient_matrix_UB_32 0.0731868000
_diffrn_orient_matrix_UB_33 0.0812944000
_diffrn_radiation_monochromator mirror
_diffrn_radiation_probe x-ray
_diffrn_radiation_type 'Cu K\a'
_diffrn_radiation_wavelength 1.54184
_diffrn_reflns_av_R_equivalents 0.0217
_diffrn_reflns_av_unetI/netI 0.0094
_diffrn_reflns_Laue_measured_fraction_full 1.000
_diffrn_reflns_Laue_measured_fraction_max 0.999
_diffrn_reflns_limit_h_max 11
_diffrn_reflns_limit_h_min -11
_diffrn_reflns_limit_k_max 13
_diffrn_reflns_limit_k_min -13
_diffrn_reflns_limit_l_max 19
_diffrn_reflns_limit_l_min -18
_diffrn_reflns_number 28765
_diffrn_reflns_point_group_measured_fraction_full 1.000
_diffrn_reflns_point_group_measured_fraction_max 0.999
_diffrn_reflns_theta_full 67.684
_diffrn_reflns_theta_max 68.346
_diffrn_reflns_theta_min 4.944
_diffrn_source 'Rotating-anode X-ray tube'
_diffrn_source_type 'PhotonJet R (Cu) X-ray Source'
_exptl_absorpt_coefficient_mu 2.106
_exptl_absorpt_correction_T_max 1.000
_exptl_absorpt_correction_T_min 0.706
_exptl_absorpt_correction_type gaussian
_exptl_absorpt_process_details
;
CrysAlisPro 1.171.43.144a (Rigaku Oxford Diffraction, 2024)
Numerical absorption correction based on gaussian integration over
a multifaceted crystal model
Empirical absorption correction using spherical harmonics,
implemented in SCALE3 ABSPACK scaling algorithm.
;
_exptl_crystal_colour colourless
_exptl_crystal_colour_primary colourless
_exptl_crystal_density_diffrn 1.312
_exptl_crystal_description plate
_exptl_crystal_F_000 664
_exptl_crystal_size_max 0.142
_exptl_crystal_size_mid 0.133
_exptl_crystal_size_min 0.05
_refine_diff_density_max 0.271
_refine_diff_density_min -0.254
_refine_diff_density_rms 0.034
_refine_ls_extinction_method none
_refine_ls_goodness_of_fit_ref 1.067
_refine_ls_hydrogen_treatment constr
_refine_ls_matrix_type full
_refine_ls_number_parameters 177
_refine_ls_number_reflns 2921
_refine_ls_number_restraints 0
_refine_ls_restrained_S_all 1.067
_refine_ls_R_factor_all 0.0238
_refine_ls_R_factor_gt 0.0228
_refine_ls_shift/su_max 0.001
_refine_ls_shift/su_mean 0.000
_refine_ls_structure_factor_coef Fsqd
_refine_ls_weighting_details 'w=1/[\s^2^(Fo^2^)+(0.0345P)^2^+0.4219P] where P=(Fo^2^+2Fc^2^)/3'
_refine_ls_weighting_scheme calc
_refine_ls_wR_factor_gt 0.0639
_refine_ls_wR_factor_ref 0.0646
_reflns_Friedel_coverage 0.000
_reflns_number_gt 2790
_reflns_number_total 2921
_reflns_threshold_expression 'I > 2\s(I)'
_cod_data_source_file d6dt00139d2.cif
_cod_data_source_block 04329
_cod_depositor_comments 'Adding full bibliography for 7720261--7720263.cif.'
_cod_database_code 7720263
_shelx_shelxl_version_number 2019/3
_chemical_oxdiff_formula C14H23N3Zn
_chemical_oxdiff_usercomment 'CG149 250K'
_shelx_space_group_comment
;
The symmetry employed for this shelxl refinement is uniquely defined
by the following loop, which should always be used as a source of
symmetry information in preference to the above space-group names.
They are only intended as comments.
;
_shelx_estimated_absorpt_t_max 0.902
_shelx_estimated_absorpt_t_min 0.754
_olex2_refinement_description
;
1.a Ternary CH refined with riding coordinates:
 C2(H2), C11(H11)
1.b Aromatic/amide H refined with riding coordinates:
 N3(H3), C6(H6), C7(H7), C8(H8), C9(H9), C10(H10)
1.c Idealised Me refined as rotating group:
 C3(H3A,H3B,H3C), C4(H4A,H4B,H4C), C12(H12A,H12B,H12C), C13(H13A,H13B,H13C),
 C14(H14A,H14B,H14C)
;
_olex2_submission_special_instructions 'No special instructions were received'
_oxdiff_exptl_absorpt_empirical_details
;
Empirical correction (ABSPACK) includes:
- Absorption correction using spherical harmonics
- Frame scaling
- Detector area scaling
;
_oxdiff_exptl_absorpt_empirical_full_max 1.262
_oxdiff_exptl_absorpt_empirical_full_min 0.886

loop_
_space_group_symop_operation_xyz
'x, y, z'
'-x+1/2, y+1/2, -z+1/2'
'-x, -y, -z'
'x-1/2, -y-1/2, z-1/2'

loop_
_atom_site_label
_atom_site_type_symbol
_atom_site_fract_x
_atom_site_fract_y
_atom_site_fract_z
_atom_site_U_iso_or_equiv
_atom_site_adp_type
_atom_site_occupancy
_atom_site_site_symmetry_order
_atom_site_calc_flag
_atom_site_refinement_flags_posn
_atom_site_refinement_flags_adp
_atom_site_refinement_flags_occupancy
_atom_site_disorder_assembly
_atom_site_disorder_group
Zn1 Zn 0.62971(2) 0.08416(2) 0.50263(2) 0.04163(9) Uani 1 1 d . . . . .
O1 O 0.42063(11) 0.09764(9) 0.51537(6) 0.0413(2) Uani 1 1 d . . . . .
N1 N 0.52762(13) 0.14963(11) 0.38169(7) 0.0407(3) Uani 1 1 d . . . . .
N2 N 0.33338(13) 0.16795(12) 0.44563(7) 0.0420(3) Uani 1 1 d . . . . .
N3 N 0.30024(14) 0.22679(13) 0.30134(8) 0.0490(3) Uani 1 1 d . . . . .
H3 H 0.337713 0.266802 0.264830 0.059 Uiso 1 1 calc R U . . .
C1 C 0.39367(16) 0.18185(13) 0.37424(9) 0.0398(3) Uani 1 1 d . . . . .
C2 C 0.59004(17) 0.15357(14) 0.30538(9) 0.0444(3) Uani 1 1 d . . . . .
H2 H 0.515260 0.126151 0.253020 0.053 Uiso 1 1 calc R U . . .
C3 C 0.7189(2) 0.06672(19) 0.32102(13) 0.0619(5) Uani 1 1 d . . . . .
H3A H 0.796455 0.096840 0.368931 0.093 Uiso 1 1 calc R U . . .
H3B H 0.753452 0.061320 0.268425 0.093 Uiso 1 1 calc R U . . .
H3C H 0.688918 -0.013375 0.335690 0.093 Uiso 1 1 calc R U . . .
C4 C 0.6362(2) 0.28262(17) 0.28965(12) 0.0617(5) Uani 1 1 d . . . . .
H4A H 0.552885 0.336589 0.280640 0.093 Uiso 1 1 calc R U . . .
H4B H 0.674197 0.283756 0.238172 0.093 Uiso 1 1 calc R U . . .
H4C H 0.711097 0.309773 0.340094 0.093 Uiso 1 1 calc R U . . .
C5 C 0.28034(15) 0.27332(14) 0.48054(9) 0.0407(3) Uani 1 1 d . . . . .
C6 C 0.17772(19) 0.25589(16) 0.52800(11) 0.0533(4) Uani 1 1 d . . . . .
H6 H 0.144029 0.176979 0.535164 0.064 Uiso 1 1 calc R U . . .
C7 C 0.1252(2) 0.35423(19) 0.56463(12) 0.0632(5) Uani 1 1 d . . . . .
H7 H 0.056274 0.341952 0.597232 0.076 Uiso 1 1 calc R U . . .
C8 C 0.1725(2) 0.46999(19) 0.55396(13) 0.0639(5) Uani 1 1 d . . . . .
H8 H 0.135269 0.536826 0.578542 0.077 Uiso 1 1 calc R U . . .
C9 C 0.2743(2) 0.48778(17) 0.50726(13) 0.0621(4) Uani 1 1 d . . . . .
H9 H 0.306987 0.567025 0.500074 0.074 Uiso 1 1 calc R U . . .
C10 C 0.32930(19) 0.38950(16) 0.47056(11) 0.0519(4) Uani 1 1 d . . . . .
H10 H 0.399654 0.402051 0.439031 0.062 Uiso 1 1 calc R U . . .
C11 C 0.14045(18) 0.21373(18) 0.27854(11) 0.0559(4) Uani 1 1 d . . . . .
H11 H 0.112580 0.176811 0.329102 0.067 Uiso 1 1 calc R U . . .
C12 C 0.0678(2) 0.3364(2) 0.26063(16) 0.0847(7) Uani 1 1 d . . . . .
H12A H 0.099844 0.387984 0.311783 0.127 Uiso 1 1 calc R U . . .
H12B H -0.036984 0.326179 0.247479 0.127 Uiso 1 1 calc R U . . .
H12C H 0.093612 0.373993 0.211094 0.127 Uiso 1 1 calc R U . . .
C13 C 0.0927(3) 0.1286(2) 0.20111(15) 0.0857(7) Uani 1 1 d . . . . .
H13A H 0.121124 0.162432 0.151175 0.129 Uiso 1 1 calc R U . . .
H13B H -0.012165 0.119137 0.186775 0.129 Uiso 1 1 calc R U . . .
H13C H 0.138717 0.049821 0.215764 0.129 Uiso 1 1 calc R U . . .
C14 C 0.8157(2) 0.1279(2) 0.58399(13) 0.0700(5) Uani 1 1 d . . . . .
H14A H 0.821209 0.091815 0.640792 0.105 Uiso 1 1 calc R U . . .
H14B H 0.822631 0.215871 0.589749 0.105 Uiso 1 1 calc R U . . .
H14C H 0.895219 0.097730 0.561669 0.105 Uiso 1 1 calc R U . . .

loop_
_atom_site_aniso_label
_atom_site_aniso_U_11
_atom_site_aniso_U_22
_atom_site_aniso_U_33
_atom_site_aniso_U_23
_atom_site_aniso_U_13
_atom_site_aniso_U_12
Zn1 0.03905(13) 0.04774(14) 0.03647(13) 0.00264(7) 0.00661(9) -0.00215(8)
O1 0.0433(5) 0.0464(6) 0.0342(5) 0.0081(4) 0.0097(4) 0.0069(4)
N1 0.0452(6) 0.0458(7) 0.0327(6) 0.0025(5) 0.0129(5) 0.0002(5)
N2 0.0458(6) 0.0475(7) 0.0335(6) 0.0080(5) 0.0116(5) 0.0081(5)
N3 0.0467(7) 0.0646(8) 0.0358(6) 0.0120(6) 0.0106(5) 0.0033(6)
C1 0.0453(8) 0.0414(7) 0.0335(7) 0.0017(6) 0.0114(6) -0.0002(6)
C2 0.0499(8) 0.0499(8) 0.0368(7) -0.0012(6) 0.0171(6) -0.0051(7)
C3 0.0610(11) 0.0730(12) 0.0588(11) 0.0005(9) 0.0285(9) 0.0082(9)
C4 0.0727(12) 0.0584(10) 0.0600(10) 0.0022(8) 0.0279(9) -0.0145(9)
C5 0.0406(7) 0.0467(8) 0.0339(7) 0.0021(6) 0.0080(6) 0.0038(6)
C6 0.0545(9) 0.0566(9) 0.0540(9) 0.0041(8) 0.0232(8) 0.0009(8)
C7 0.0615(10) 0.0761(13) 0.0589(10) -0.0067(9) 0.0279(9) 0.0063(9)
C8 0.0603(10) 0.0661(12) 0.0625(11) -0.0164(9) 0.0102(9) 0.0114(9)
C9 0.0673(11) 0.0477(9) 0.0673(11) -0.0065(8) 0.0101(9) -0.0026(8)
C10 0.0520(9) 0.0533(9) 0.0516(9) 0.0002(7) 0.0152(7) -0.0049(7)
C11 0.0459(8) 0.0760(11) 0.0427(8) 0.0091(8) 0.0056(7) 0.0002(8)
C12 0.0608(12) 0.0995(17) 0.0883(15) 0.0130(13) 0.0089(11) 0.0237(12)
C13 0.0801(15) 0.1032(17) 0.0643(13) -0.0103(12) 0.0010(11) -0.0194(13)
C14 0.0513(10) 0.0855(14) 0.0657(12) -0.0032(10) 0.0012(9) -0.0125(10)

loop_
_atom_type_symbol
_atom_type_description
_atom_type_scat_dispersion_real
_atom_type_scat_dispersion_imag
_atom_type_scat_source
C C 0.0181 0.0091 'International Tables Vol C Tables 4.2.6.8 and 6.1.1.4'
H H 0.0000 0.0000 'International Tables Vol C Tables 4.2.6.8 and 6.1.1.4'
N N 0.0311 0.0180 'International Tables Vol C Tables 4.2.6.8 and 6.1.1.4'
O O 0.0492 0.0322 'International Tables Vol C Tables 4.2.6.8 and 6.1.1.4'
Zn Zn -1.5491 0.6778 'International Tables Vol C Tables 4.2.6.8 and 6.1.1.4'

loop_
_exptl_crystal_face_index_h
_exptl_crystal_face_index_k
_exptl_crystal_face_index_l
_exptl_crystal_face_perp_dist
0 1 -1 0.0669
0 -1 1 0.0554
0 1 0 0.0806
0 1 1 0.0664
1 -1 1 0.0543
-1 1 -1 0.0800
-1 1 0 0.0664
1 -1 0 0.0655
1 0 1 0.0640
-1 1 1 0.0636
1 -1 -1 0.0720
-1 0 1 0.0221
1 0 -1 0.0277
1 1 1 0.0615
-1 -1 -1 0.0497
1 1 -1 0.0574
0 0 1 0.0684
0 0 -1 0.0948

loop_
_geom_angle_atom_site_label_1
_geom_angle_atom_site_label_2
_geom_angle_atom_site_label_3
_geom_angle
_geom_angle_site_symmetry_1
_geom_angle_site_symmetry_3
_geom_angle_publ_flag
O1 Zn1 Zn1 41.76(3) . 3_656 ?
O1 Zn1 Zn1 41.72(3) 3_656 3_656 ?
O1 Zn1 O1 83.48(4) . 3_656 ?
N1 Zn1 Zn1 89.98(4) . 3_656 ?
N1 Zn1 O1 100.02(5) . 3_656 ?
N1 Zn1 O1 79.94(4) . . ?
C14 Zn1 Zn1 138.55(7) . 3_656 ?
C14 Zn1 O1 130.62(7) . . ?
C14 Zn1 O1 117.88(8) . 3_656 ?
C14 Zn1 N1 131.40(7) . . ?
Zn1 O1 Zn1 96.52(4) . 3_656 ?
N2 O1 Zn1 110.50(7) . . ?
N2 O1 Zn1 110.47(8) . 3_656 ?
C1 N1 Zn1 113.72(9) . . ?
C1 N1 C2 120.53(12) . . ?
C2 N1 Zn1 125.59(10) . . ?
O1 N2 C5 109.46(10) . . ?
C1 N2 O1 113.93(11) . . ?
C1 N2 C5 118.76(12) . . ?
C1 N3 H3 117.2 . . ?
C1 N3 C11 125.64(13) . . ?
C11 N3 H3 117.2 . . ?
N1 C1 N2 119.45(12) . . ?
N1 C1 N3 126.26(13) . . ?
N3 C1 N2 114.27(12) . . ?
N1 C2 H2 108.8 . . ?
N1 C2 C3 108.89(13) . . ?
N1 C2 C4 110.73(13) . . ?
C3 C2 H2 108.8 . . ?
C3 C2 C4 110.84(15) . . ?
C4 C2 H2 108.8 . . ?
C2 C3 H3A 109.5 . . ?
C2 C3 H3B 109.5 . . ?
C2 C3 H3C 109.5 . . ?
H3A C3 H3B 109.5 . . ?
H3A C3 H3C 109.5 . . ?
H3B C3 H3C 109.5 . . ?
C2 C4 H4A 109.5 . . ?
C2 C4 H4B 109.5 . . ?
C2 C4 H4C 109.5 . . ?
H4A C4 H4B 109.5 . . ?
H4A C4 H4C 109.5 . . ?
H4B C4 H4C 109.5 . . ?
C6 C5 N2 117.61(14) . . ?
C10 C5 N2 122.82(13) . . ?
C10 C5 C6 119.55(15) . . ?
C5 C6 H6 120.0 . . ?
C7 C6 C5 119.97(17) . . ?
C7 C6 H6 120.0 . . ?
C6 C7 H7 119.7 . . ?
C8 C7 C6 120.57(17) . . ?
C8 C7 H7 119.7 . . ?
C7 C8 H8 120.1 . . ?
C9 C8 C7 119.73(17) . . ?
C9 C8 H8 120.1 . . ?
C8 C9 H9 119.8 . . ?
C8 C9 C10 120.42(18) . . ?
C10 C9 H9 119.8 . . ?
C5 C10 C9 119.75(16) . . ?
C5 C10 H10 120.1 . . ?
C9 C10 H10 120.1 . . ?
N3 C11 H11 108.2 . . ?
N3 C11 C12 110.68(16) . . ?
N3 C11 C13 109.56(16) . . ?
C12 C11 H11 108.2 . . ?
C12 C11 C13 111.77(18) . . ?
C13 C11 H11 108.2 . . ?
C11 C12 H12A 109.5 . . ?
C11 C12 H12B 109.5 . . ?
C11 C12 H12C 109.5 . . ?
H12A C12 H12B 109.5 . . ?
H12A C12 H12C 109.5 . . ?
H12B C12 H12C 109.5 . . ?
C11 C13 H13A 109.5 . . ?
C11 C13 H13B 109.5 . . ?
C11 C13 H13C 109.5 . . ?
H13A C13 H13B 109.5 . . ?
H13A C13 H13C 109.5 . . ?
H13B C13 H13C 109.5 . . ?
Zn1 C14 H14A 109.5 . . ?
Zn1 C14 H14B 109.5 . . ?
Zn1 C14 H14C 109.5 . . ?
H14A C14 H14B 109.5 . . ?
H14A C14 H14C 109.5 . . ?
H14B C14 H14C 109.5 . . ?

loop_
_geom_bond_atom_site_label_1
_geom_bond_atom_site_label_2
_geom_bond_distance
_geom_bond_site_symmetry_2
_geom_bond_publ_flag
Zn1 Zn1 3.0644(4) 3_656 ?
Zn1 O1 2.0526(11) . ?
Zn1 O1 2.0543(10) 3_656 ?
Zn1 N1 2.0403(11) . ?
Zn1 C14 1.9616(18) . ?
O1 N2 1.4250(15) . ?
N1 C1 1.2971(19) . ?
N1 C2 1.4734(17) . ?
N2 C1 1.3974(17) . ?
N2 C5 1.4271(19) . ?
N3 H3 0.8700 . ?
N3 C1 1.3552(19) . ?
N3 C11 1.475(2) . ?
C2 H2 0.9900 . ?
C2 C3 1.521(2) . ?
C2 C4 1.522(2) . ?
C3 H3A 0.9700 . ?
C3 H3B 0.9700 . ?
C3 H3C 0.9700 . ?
C4 H4A 0.9700 . ?
C4 H4B 0.9700 . ?
C4 H4C 0.9700 . ?
C5 C6 1.386(2) . ?
C5 C10 1.380(2) . ?
C6 H6 0.9400 . ?
C6 C7 1.377(2) . ?
C7 H7 0.9400 . ?
C7 C8 1.372(3) . ?
C8 H8 0.9400 . ?
C8 C9 1.372(3) . ?
C9 H9 0.9400 . ?
C9 C10 1.388(3) . ?
C10 H10 0.9400 . ?
C11 H11 0.9900 . ?
C11 C12 1.506(3) . ?
C11 C13 1.513(3) . ?
C12 H12A 0.9700 . ?
C12 H12B 0.9700 . ?
C12 H12C 0.9700 . ?
C13 H13A 0.9700 . ?
C13 H13B 0.9700 . ?
C13 H13C 0.9700 . ?
C14 H14A 0.9700 . ?
C14 H14B 0.9700 . ?
C14 H14C 0.9700 . ?

loop_
_geom_torsion_atom_site_label_1
_geom_torsion_atom_site_label_2
_geom_torsion_atom_site_label_3
_geom_torsion_atom_site_label_4
_geom_torsion
_geom_torsion_site_symmetry_1
_geom_torsion_site_symmetry_2
_geom_torsion_site_symmetry_3
_geom_torsion_site_symmetry_4
_geom_torsion_publ_flag
Zn1 O1 N2 C1 16.85(14) . . . . ?
Zn1 O1 N2 C1 -88.75(12) 3_656 . . . ?
Zn1 O1 N2 C5 135.60(9) 3_656 . . . ?
Zn1 O1 N2 C5 -118.80(10) . . . . ?
Zn1 N1 C1 N2 -0.90(18) . . . . ?
Zn1 N1 C1 N3 -179.17(12) . . . . ?
Zn1 N1 C2 C3 17.92(18) . . . . ?
Zn1 N1 C2 C4 -104.20(14) . . . . ?
O1 N2 C1 N1 -11.03(19) . . . . ?
O1 N2 C1 N3 167.44(12) . . . . ?
O1 N2 C5 C6 -69.23(16) . . . . ?
O1 N2 C5 C10 109.25(16) . . . . ?
N2 C5 C6 C7 178.67(15) . . . . ?
N2 C5 C10 C9 -179.15(15) . . . . ?
C1 N1 C2 C3 -157.25(15) . . . . ?
C1 N1 C2 C4 80.64(18) . . . . ?
C1 N2 C5 C6 157.56(14) . . . . ?
C1 N2 C5 C10 -24.0(2) . . . . ?
C1 N3 C11 C12 126.17(18) . . . . ?
C1 N3 C11 C13 -110.13(19) . . . . ?
C2 N1 C1 N2 174.81(13) . . . . ?
C2 N1 C1 N3 -3.5(2) . . . . ?
C5 N2 C1 N1 120.22(15) . . . . ?
C5 N2 C1 N3 -61.31(18) . . . . ?
C5 C6 C7 C8 0.6(3) . . . . ?
C6 C5 C10 C9 -0.7(2) . . . . ?
C6 C7 C8 C9 -0.8(3) . . . . ?
C7 C8 C9 C10 0.2(3) . . . . ?
C8 C9 C10 C5 0.5(3) . . . . ?
C10 C5 C6 C7 0.1(3) . . . . ?
C11 N3 C1 N1 151.51(16) . . . . ?
C11 N3 C1 N2 -26.8(2) . . . . ?

loop_
_exptl_oxdiff_crystal_face_indexfrac_h
_exptl_oxdiff_crystal_face_indexfrac_k
_exptl_oxdiff_crystal_face_indexfrac_l
_exptl_oxdiff_crystal_face_x
_exptl_oxdiff_crystal_face_y
_exptl_oxdiff_crystal_face_z
-0.0004 0.9976 -0.9993 -0.0482 -0.1654 -0.0083
0.0004 -0.9976 0.9993 0.0482 0.1654 0.0083
0.0005 0.9980 -0.0011 -0.0108 -0.1191 0.0730
0.0014 0.9985 0.9970 0.0265 -0.0727 0.1542
1.0007 -0.9977 0.9988 -0.0860 0.2266 0.0882
-1.0007 0.9977 -0.9988 0.0860 -0.2266 -0.0882
-0.9998 0.9981 -0.0007 0.1233 -0.1802 -0.0070
0.9998 -0.9981 0.0007 -0.1233 0.1802 0.0070
1.0012 0.0003 0.9977 -0.0968 0.1075 0.1612
-0.9989 0.9985 0.9975 0.1607 -0.1339 0.0742
0.9989 -0.9985 -0.9975 -0.1607 0.1339 -0.0742
-0.9994 0.0005 0.9986 0.1715 -0.0148 0.0013
0.9994 -0.0005 -0.9986 -0.1715 0.0148 -0.0013
1.0017 0.9984 0.9966 -0.1076 -0.0116 0.2342
-1.0017 -0.9984 -0.9966 0.1076 0.0116 -0.2342
0.9999 0.9975 -0.9998 -0.1823 -0.1043 0.0717
0.0009 0.0004 0.9982 0.0374 0.0464 0.0812
-0.0009 -0.0004 -0.9982 -0.0374 -0.0464 -0.0812
